data_7127228
loop_
_publ_author_name
'Singh, Sangh Priya'
'Tripathi, Shashank'
'Yadav, Anamika'
'Kant, Ruchir'
'Srivastava, Hemant Kumar'
'Srivastava, Ajay Kumar'

_publ_section_title
;
 Synthesis of \b- and \g-lactam fused dihydropyrazinones from Ugi adducts
 <i>via</i> a sequential ring construction strategy.
;
_journal_issue 84
_journal_name_full 'Chemical communications (Cambridge, England)'
_journal_page_first 12789
_journal_page_last 12792
_journal_paper_doi 10.1039/d0cc04415f
_journal_volume 56
_journal_year 2020
_chemical_compound_source 'see text'
_chemical_formula_moiety 'C27 H19 N3 O2'
_chemical_formula_sum 'C27 H19 N3 O2'
_chemical_formula_weight 417.45
_space_group_IT_number 14
_space_group_name_Hall '-P 2yn'
_space_group_name_H-M_alt 'P 1 21/n 1'
_symmetry_cell_setting monoclinic
_symmetry_Int_Tables_number 14
_symmetry_space_group_name_Hall '-P 2yn'
_symmetry_space_group_name_H-M 'P 1 21/n 1'
_atom_sites_solution_hydrogens geom
_atom_sites_solution_primary direct
_atom_sites_solution_secondary difmap
_audit_update_record
;
2019-06-13 deposited with the CCDC.	2020-09-15 downloaded from the CCDC.
;
_cell_angle_alpha 90
_cell_angle_beta 98.698(5)
_cell_angle_gamma 90
_cell_formula_units_Z 4
_cell_length_a 10.329(3)
_cell_length_b 19.409(5)
_cell_length_c 10.902(3)
_cell_measurement_reflns_used 2496
_cell_measurement_temperature 293
_cell_measurement_theta_max 25.4
_cell_measurement_theta_min 4.3
_cell_volume 2160.4(10)
_computing_cell_refinement
;
CrystalClear-SM Expert 2.1 b24 (Rigaku, 2012)
;
_computing_data_collection
;
CrystalClear-SM Expert 2.1 b24 (Rigaku, 2012)
;
_computing_data_reduction
;
CrystalClear-SM Expert 2.1 b24 (Rigaku, 2012)
;
_computing_molecular_graphics 'SHELXTL (Bruker, 1997)'
_computing_publication_material 'PLATON (Spek, 2003)'
_computing_structure_refinement 'SHELXL-97 (Sheldrick, 1997)'
_computing_structure_solution 'SHELXS-97 (Sheldrick, 1990)'
_diffrn_ambient_temperature 293(2)
_diffrn_detector CCD
_diffrn_detector_area_resol_mean 28.5714
_diffrn_measured_fraction_theta_full 0.936
_diffrn_measured_fraction_theta_max 0.936
_diffrn_measurement_device
;
AFC12 (Right): Kappa 3 circle
;
_diffrn_measurement_device_type
;
Rigaku Saturn724+ (4x4 bin mode)
;
_diffrn_measurement_method 'profile data from \w-scans'
_diffrn_measurement_specimen_support Fiber
_diffrn_radiation_monochromator Confocal
_diffrn_radiation_type 'Mo K\a'
_diffrn_radiation_wavelength 0.71075
_diffrn_reflns_av_R_equivalents 0.1072
_diffrn_reflns_av_sigmaI/netI 0.1004
_diffrn_reflns_limit_h_max 12
_diffrn_reflns_limit_h_min -12
_diffrn_reflns_limit_k_max 16
_diffrn_reflns_limit_k_min -23
_diffrn_reflns_limit_l_max 12
_diffrn_reflns_limit_l_min -13
_diffrn_reflns_number 13313
_diffrn_reflns_theta_full 25.38
_diffrn_reflns_theta_max 25.38
_diffrn_reflns_theta_min 4.28
_diffrn_source MicroMax003_Mo
_diffrn_source_current 0.6
_diffrn_source_power 0.0
_diffrn_source_voltage 50.0
_exptl_absorpt_coefficient_mu 0.083
_exptl_absorpt_correction_T_max 0.988
_exptl_absorpt_correction_T_min 0.961
_exptl_absorpt_correction_type multi-scan
_exptl_absorpt_process_details 'REQAB (Rigaku, 1998)'
_exptl_crystal_colour Colorless
_exptl_crystal_density_diffrn 1.283
_exptl_crystal_density_method 'Not Measured'
_exptl_crystal_description Block
_exptl_crystal_F_000 872
_exptl_crystal_size_max 0.490
_exptl_crystal_size_mid 0.190
_exptl_crystal_size_min 0.150
_refine_diff_density_max 0.184
_refine_diff_density_min -0.212
_refine_diff_density_rms 0.049
_refine_ls_extinction_coef 0.052(5)
_refine_ls_extinction_expression Fc^*^=kFc[1+0.001xFc^2^\l^3^/sin(2\q)]^-1/4^
_refine_ls_extinction_method SHELXL
_refine_ls_goodness_of_fit_ref 0.866
_refine_ls_hydrogen_treatment constr
_refine_ls_matrix_type full
_refine_ls_number_parameters 290
_refine_ls_number_reflns 3718
_refine_ls_number_restraints 0
_refine_ls_restrained_S_all 0.866
_refine_ls_R_factor_all 0.0912
_refine_ls_R_factor_gt 0.0599
_refine_ls_shift/su_max 0.000
_refine_ls_shift/su_mean 0.000
_refine_ls_structure_factor_coef Fsqd
_refine_ls_weighting_details 'calc w=1/[\s^2^(Fo^2^)+(0.0758P)^2^+0.0000P] where P=(Fo^2^+2Fc^2^)/3'
_refine_ls_weighting_scheme calc
_refine_ls_wR_factor_gt 0.1369
_refine_ls_wR_factor_ref 0.1463
_reflns_number_gt 2202
_reflns_number_total 3718
_reflns_threshold_expression >2sigma(I)
_cod_data_source_file d0cc04415f2.cif
_cod_data_source_block xxx
_cod_depositor_comments
;
The following automatic conversions were performed:

data item '_exptl_absorpt_correction_type' value 'Multi-scan' was
changed to 'multi-scan' in accordance with the
/home/data/users/saulius/crontab/automatic-downloads/rss-feeds/RSC/lib/dictionaries/cif_core.dic
dictionary named 'cif_core.dic' version 2.4.2 last updated on
2011-04-26.

data item '_symmetry_cell_setting' value 'Monoclinic' was changed to
'monoclinic' in accordance with the
/home/data/users/saulius/crontab/automatic-downloads/rss-feeds/RSC/lib/dictionaries/cif_core.dic
dictionary named 'cif_core.dic' version 2.4.2 last updated on
2011-04-26.

Automatic conversion script
Id: cif_fix_values 7556 2019-12-06 15:28:31Z antanas 

 Adding full bibliography for 7127228--7127229.cif.
;
_cod_original_cell_volume 2160.5(10)
_cod_original_sg_symbol_H-M 'P 21/n'
_cod_database_code 7127228

loop_
_symmetry_equiv_pos_site_id
_symmetry_equiv_pos_as_xyz
1 x,y,z
2 1/2-x,1/2+y,1/2-z
3 -x,-y,-z
4 1/2+x,1/2-y,1/2+z

loop_
_atom_site_aniso_label
_atom_site_aniso_U_11
_atom_site_aniso_U_22
_atom_site_aniso_U_33
_atom_site_aniso_U_23
_atom_site_aniso_U_13
_atom_site_aniso_U_12
O1 0.0743(15) 0.0802(14) 0.0634(12) -0.0357(10) -0.0102(10) -0.0005(12)
O2 0.0438(12) 0.0437(10) 0.0623(10) -0.0079(8) 0.0003(8) -0.0030(9)
N1 0.0323(12) 0.0465(12) 0.0479(11) 0.0005(8) 0.0011(9) 0.0042(10)
N2 0.0458(14) 0.0441(11) 0.0441(10) -0.0114(8) -0.0007(9) 0.0039(10)
N3 0.085(2) 0.096(2) 0.0582(15) -0.0031(12) 0.0245(15) -0.0123(16)
C1 0.052(2) 0.0500(16) 0.091(2) 0.0091(14) 0.0180(16) 0.0043(15)
C2 0.067(2) 0.076(2) 0.093(2) 0.0350(17) 0.0305(18) 0.0030(19)
C3 0.051(2) 0.092(2) 0.0616(17) 0.0032(15) 0.0143(14) -0.0005(18)
C4 0.065(2) 0.0648(19) 0.0744(18) -0.0136(14) 0.0236(16) -0.0064(17)
C5 0.0524(18) 0.0521(16) 0.0659(16) 0.0038(12) 0.0154(14) -0.0027(14)
C6 0.0282(14) 0.0505(15) 0.0473(12) 0.0026(10) -0.0019(10) 0.0016(12)
C7 0.0347(16) 0.0581(16) 0.0485(13) -0.0019(11) -0.0050(11) 0.0023(13)
C8 0.0450(17) 0.0418(14) 0.0569(14) 0.0020(10) 0.0064(12) 0.0031(12)
C9 0.0492(18) 0.0416(14) 0.0589(15) -0.0097(11) 0.0074(13) -0.0009(13)
C10 0.0413(16) 0.0611(16) 0.0466(13) -0.0184(12) -0.0008(11) -0.0009(14)
C11 0.0455(17) 0.0655(17) 0.0393(12) -0.0032(11) -0.0043(11) 0.0056(14)
C12 0.0313(14) 0.0502(14) 0.0366(11) -0.0013(9) 0.0024(9) 0.0051(11)
C13 0.0361(15) 0.0414(13) 0.0365(11) -0.0068(9) 0.0007(10) 0.0037(11)
C14 0.0352(15) 0.0444(14) 0.0355(11) -0.0078(9) 0.0034(10) 0.0019(12)
C15 0.0378(16) 0.0404(13) 0.0356(11) -0.0019(9) 0.0009(10) 0.0006(11)
C16 0.0449(17) 0.0720(17) 0.0379(13) -0.0042(11) -0.0013(11) -0.0125(15)
C17 0.0461(18) 0.082(2) 0.0472(14) 0.0003(12) 0.0039(12) -0.0161(16)
C18 0.0463(18) 0.0496(15) 0.0429(13) 0.0001(10) 0.0083(12) -0.0010(13)
C19 0.0552(19) 0.0513(15) 0.0386(12) -0.0095(10) 0.0016(11) -0.0003(14)
C20 0.0397(16) 0.0551(15) 0.0414(12) -0.0100(10) 0.0003(11) -0.0066(13)
C21 0.063(2) 0.0635(18) 0.0478(15) 0.0023(12) 0.0127(14) -0.0063(15)
C22 0.0340(15) 0.0471(14) 0.0452(12) 0.0000(10) -0.0035(10) 0.0058(12)
C23 0.074(2) 0.065(2) 0.090(2) 0.0200(16) 0.0358(18) 0.0114(18)
C24 0.080(3) 0.059(2) 0.145(3) 0.025(2) 0.039(2) 0.009(2)
C25 0.073(3) 0.0503(18) 0.119(3) -0.0058(18) -0.011(2) 0.0083(18)
C26 0.111(3) 0.067(2) 0.0680(19) -0.0089(15) 0.0051(19) 0.033(2)
C27 0.097(3) 0.0562(17) 0.0543(15) 0.0034(12) 0.0156(15) 0.0210(17)

loop_
_atom_site_label
_atom_site_type_symbol
_atom_site_thermal_displace_type
_atom_site_fract_x
_atom_site_fract_y
_atom_site_fract_z
_atom_site_occupancy
_atom_site_U_iso_or_equiv
_atom_site_calc_flag
_atom_site_refinement_flags
O1 O Uani 1.1755(2) 0.20467(10) 0.53711(17) 1.000 0.0748(8) . .
O2 O Uani 0.88085(16) 0.03303(8) 0.24204(14) 1.000 0.0507(6) . .
N1 N Uani 0.85303(19) 0.14774(10) 0.20538(16) 1.000 0.0428(7) . .
N2 N Uani 1.0906(2) 0.16901(10) 0.34116(16) 1.000 0.0454(7) . .
N3 N Uani 1.3912(3) 0.10522(13) -0.2408(2) 1.000 0.0783(11) . .
C1 C Uani 0.6018(3) 0.08934(14) 0.3373(3) 1.000 0.0636(11) . .
C2 C Uani 0.5380(3) 0.09719(17) 0.4400(3) 1.000 0.0768(12) . .
C3 C Uani 0.5065(3) 0.16062(18) 0.4785(2) 1.000 0.0676(11) . .
C4 C Uani 0.5386(3) 0.21738(16) 0.4167(3) 1.000 0.0667(11) . .
C5 C Uani 0.6018(3) 0.21043(13) 0.3137(2) 1.000 0.0561(10) . .
C6 C Uani 0.6351(2) 0.14635(12) 0.2743(2) 1.000 0.0428(8) . .
C7 C Uani 0.7107(2) 0.13957(13) 0.1667(2) 1.000 0.0483(9) . .
C8 C Uani 0.9031(3) 0.21477(12) 0.2244(2) 1.000 0.0480(9) . .
C9 C Uani 1.0162(3) 0.22600(13) 0.2950(2) 1.000 0.0500(9) . .
C10 C Uani 1.1558(3) 0.15902(13) 0.4595(2) 1.000 0.0504(9) . .
C11 C Uani 1.1901(2) 0.08608(14) 0.4675(2) 1.000 0.0512(9) . .
C12 C Uani 1.1450(2) 0.05330(12) 0.36190(18) 1.000 0.0397(8) . .
C13 C Uani 1.0733(2) 0.10533(11) 0.26994(19) 1.000 0.0385(8) . .
C14 C Uani 0.9267(2) 0.09071(12) 0.23884(18) 1.000 0.0386(8) . .
C15 C Uani 1.1372(2) 0.11135(11) 0.15156(19) 1.000 0.0384(8) . .
C16 C Uani 1.2638(3) 0.13557(14) 0.1609(2) 1.000 0.0524(9) . .
C17 C Uani 1.3278(3) 0.13637(15) 0.0582(2) 1.000 0.0588(10) . .
C18 C Uani 1.2635(3) 0.11310(12) -0.0551(2) 1.000 0.0461(9) . .
C19 C Uani 1.1358(3) 0.09163(12) -0.0663(2) 1.000 0.0489(9) . .
C20 C Uani 1.0721(3) 0.09073(12) 0.03718(19) 1.000 0.0460(8) . .
C21 C Uani 1.3341(3) 0.10929(14) -0.1597(2) 1.000 0.0577(10) . .
C22 C Uani 1.1591(2) -0.02077(12) 0.33549(19) 1.000 0.0431(8) . .
C23 C Uani 1.1233(3) -0.06864(16) 0.4172(3) 1.000 0.0739(12) . .
C24 C Uani 1.1363(4) -0.13823(18) 0.3972(4) 1.000 0.0924(16) . .
C25 C Uani 1.1864(3) -0.16064(16) 0.2962(4) 1.000 0.0834(15) . .
C26 C Uani 1.2234(4) -0.11477(16) 0.2146(3) 1.000 0.0829(14) . .
C27 C Uani 1.2094(3) -0.04493(14) 0.2336(2) 1.000 0.0687(13) . .
H1 H Uiso 0.62180 0.04550 0.31120 1.000 0.0760 calc R
H2 H Uiso 0.51670 0.05840 0.48290 1.000 0.0920 calc R
H3 H Uiso 0.46310 0.16520 0.54680 1.000 0.0810 calc R
H4 H Uiso 0.51820 0.26100 0.44350 1.000 0.0800 calc R
H5 H Uiso 0.62190 0.24950 0.27090 1.000 0.0670 calc R
H7A H Uiso 0.69360 0.09470 0.12870 1.000 0.0580 calc R
H7B H Uiso 0.68030 0.17420 0.10490 1.000 0.0580 calc R
H8 H Uiso 0.85570 0.25180 0.18650 1.000 0.0580 calc R
H9 H Uiso 1.04570 0.27060 0.31370 1.000 0.0600 calc R
H11 H Uiso 1.23720 0.06510 0.53700 1.000 0.0610 calc R
H16 H Uiso 1.30650 0.15150 0.23680 1.000 0.0630 calc R
H17 H Uiso 1.41340 0.15240 0.06510 1.000 0.0710 calc R
H19 H Uiso 1.09190 0.07770 -0.14300 1.000 0.0590 calc R
H20 H Uiso 0.98540 0.07620 0.02950 1.000 0.0550 calc R
H23 H Uiso 1.08980 -0.05380 0.48720 1.000 0.0890 calc R
H24 H Uiso 1.11080 -0.16990 0.45290 1.000 0.1110 calc R
H25 H Uiso 1.19530 -0.20760 0.28300 1.000 0.1000 calc R
H26 H Uiso 1.25830 -0.13030 0.14580 1.000 0.1000 calc R
H27 H Uiso 1.23440 -0.01380 0.17670 1.000 0.0820 calc R

loop_
_atom_type_symbol
_atom_type_description
_atom_type_scat_dispersion_real
_atom_type_scat_dispersion_imag
_atom_type_scat_source
O O 0.0106 0.0060 'International Tables Vol C Tables 4.2.6.8 and 6.1.1.4'
N N 0.0061 0.0033 'International Tables Vol C Tables 4.2.6.8 and 6.1.1.4'
H H 0.0000 0.0000 'International Tables Vol C Tables 4.2.6.8 and 6.1.1.4'
C C 0.0033 0.0016 'International Tables Vol C Tables 4.2.6.8 and 6.1.1.4'

loop_
_geom_angle_atom_site_label_1
_geom_angle_atom_site_label_2
_geom_angle_atom_site_label_3
_geom_angle
_geom_angle_site_symmetry_1
_geom_angle_site_symmetry_2
_geom_angle_site_symmetry_3
_geom_angle_publ_flag
C7 N1 C8 118.1(2) . . . yes
C7 N1 C14 118.79(19) . . . yes
C8 N1 C14 122.4(2) . . . yes
C9 N2 C10 127.9(2) . . . yes
C9 N2 C13 117.62(18) . . . yes
C10 N2 C13 112.56(19) . . . yes
C2 C1 C6 120.0(3) . . . no
C1 C2 C3 120.9(3) . . . no
C2 C3 C4 119.7(3) . . . no
C3 C4 C5 120.2(3) . . . no
C4 C5 C6 120.7(2) . . . no
C1 C6 C5 118.6(2) . . . no
C1 C6 C7 121.1(2) . . . no
C5 C6 C7 120.3(2) . . . no
N1 C7 C6 112.25(17) . . . yes
N1 C8 C9 121.0(2) . . . yes
N2 C9 C8 118.1(2) . . . yes
O1 C10 N2 123.7(2) . . . yes
O1 C10 C11 130.5(2) . . . yes
N2 C10 C11 105.83(19) . . . yes
C10 C11 C12 111.2(2) . . . no
C11 C12 C13 108.7(2) . . . no
C11 C12 C22 126.8(2) . . . no
C13 C12 C22 124.45(18) . . . no
N2 C13 C12 101.67(16) . . . yes
N2 C13 C14 108.28(18) . . . yes
N2 C13 C15 110.41(17) . . . yes
C12 C13 C14 112.80(17) . . . no
C12 C13 C15 111.85(17) . . . no
C14 C13 C15 111.35(17) . . . no
O2 C14 N1 123.4(2) . . . yes
O2 C14 C13 122.8(2) . . . yes
N1 C14 C13 113.80(19) . . . yes
C13 C15 C16 119.06(18) . . . no
C13 C15 C20 121.5(2) . . . no
C16 C15 C20 119.4(2) . . . no
C15 C16 C17 120.5(2) . . . no
C16 C17 C18 119.6(3) . . . no
C17 C18 C19 120.2(2) . . . no
C17 C18 C21 119.3(3) . . . no
C19 C18 C21 120.5(2) . . . no
C18 C19 C20 119.9(2) . . . no
C15 C20 C19 120.2(3) . . . no
N3 C21 C18 178.6(3) . . . yes
C12 C22 C23 119.1(2) . . . no
C12 C22 C27 123.3(2) . . . no
C23 C22 C27 117.6(2) . . . no
C22 C23 C24 121.2(3) . . . no
C23 C24 C25 120.1(3) . . . no
C24 C25 C26 120.2(3) . . . no
C25 C26 C27 120.0(3) . . . no
C22 C27 C26 121.0(3) . . . no
C2 C1 H1 120.00 . . . no
C6 C1 H1 120.00 . . . no
C1 C2 H2 120.00 . . . no
C3 C2 H2 120.00 . . . no
C2 C3 H3 120.00 . . . no
C4 C3 H3 120.00 . . . no
C3 C4 H4 120.00 . . . no
C5 C4 H4 120.00 . . . no
C4 C5 H5 120.00 . . . no
C6 C5 H5 120.00 . . . no
N1 C7 H7A 109.00 . . . no
N1 C7 H7B 109.00 . . . no
C6 C7 H7A 109.00 . . . no
C6 C7 H7B 109.00 . . . no
H7A C7 H7B 108.00 . . . no
N1 C8 H8 120.00 . . . no
C9 C8 H8 120.00 . . . no
N2 C9 H9 121.00 . . . no
C8 C9 H9 121.00 . . . no
C10 C11 H11 124.00 . . . no
C12 C11 H11 124.00 . . . no
C15 C16 H16 120.00 . . . no
C17 C16 H16 120.00 . . . no
C16 C17 H17 120.00 . . . no
C18 C17 H17 120.00 . . . no
C18 C19 H19 120.00 . . . no
C20 C19 H19 120.00 . . . no
C15 C20 H20 120.00 . . . no
C19 C20 H20 120.00 . . . no
C22 C23 H23 119.00 . . . no
C24 C23 H23 119.00 . . . no
C23 C24 H24 120.00 . . . no
C25 C24 H24 120.00 . . . no
C24 C25 H25 120.00 . . . no
C26 C25 H25 120.00 . . . no
C25 C26 H26 120.00 . . . no
C27 C26 H26 120.00 . . . no
C22 C27 H27 120.00 . . . no
C26 C27 H27 119.00 . . . no

loop_
_geom_bond_atom_site_label_1
_geom_bond_atom_site_label_2
_geom_bond_distance
_geom_bond_site_symmetry_1
_geom_bond_site_symmetry_2
_geom_bond_publ_flag
O1 C10 1.221(3) . . yes
O2 C14 1.218(3) . . yes
N1 C7 1.475(3) . . yes
N1 C8 1.404(3) . . yes
N1 C14 1.361(3) . . yes
N2 C9 1.397(3) . . yes
N2 C10 1.376(3) . . yes
N2 C13 1.456(3) . . yes
N3 C21 1.137(4) . . yes
C1 C2 1.391(5) . . no
C1 C6 1.373(4) . . no
C2 C3 1.356(5) . . no
C3 C4 1.358(4) . . no
C4 C5 1.388(4) . . no
C5 C6 1.376(3) . . no
C6 C7 1.510(3) . . no
C8 C9 1.316(4) . . no
C10 C11 1.459(4) . . no
C11 C12 1.336(3) . . no
C12 C13 1.533(3) . . no
C12 C22 1.478(3) . . no
C13 C14 1.527(3) . . no
C13 C15 1.540(3) . . no
C15 C16 1.379(4) . . no
C15 C20 1.383(3) . . no
C16 C17 1.384(4) . . no
C17 C18 1.387(3) . . no
C18 C19 1.371(4) . . no
C18 C21 1.445(4) . . no
C19 C20 1.389(4) . . no
C22 C23 1.376(4) . . no
C22 C27 1.378(3) . . no
C23 C24 1.378(5) . . no
C24 C25 1.357(6) . . no
C25 C26 1.354(5) . . no
C26 C27 1.382(4) . . no
C1 H1 0.9300 . . no
C2 H2 0.9300 . . no
C3 H3 0.9300 . . no
C4 H4 0.9300 . . no
C5 H5 0.9300 . . no
C7 H7A 0.9700 . . no
C7 H7B 0.9700 . . no
C8 H8 0.9300 . . no
C9 H9 0.9300 . . no
C11 H11 0.9300 . . no
C16 H16 0.9300 . . no
C17 H17 0.9300 . . no
C19 H19 0.9300 . . no
C20 H20 0.9300 . . no
C23 H23 0.9300 . . no
C24 H24 0.9300 . . no
C25 H25 0.9300 . . no
C26 H26 0.9300 . . no
C27 H27 0.9300 . . no

loop_
_geom_contact_atom_site_label_1
_geom_contact_atom_site_label_2
_geom_contact_distance
_geom_contact_site_symmetry_1
_geom_contact_site_symmetry_2
_geom_contact_publ_flag
O1 C7 3.334(3) . 4_555 no
O1 C8 3.269(3) . 4_555 no
O2 C6 3.417(3) . . no
O2 C1 3.389(4) . . no
O2 C19 3.075(3) . 3_755 no
O2 C20 3.388(3) . . no
O2 C22 3.083(3) . . no
O1 H7B 2.4600 . 4_555 no
O1 H8 2.4300 . 4_555 no
O1 H5 2.8300 . 4_555 no
O1 H9 2.8900 . . no
O2 H7A 2.4400 . . no
O2 H20 2.8300 . . no
O2 H1 2.9000 . . no
O2 H19 2.4400 . 3_755 no
N1 N2 2.699(3) . . no
N1 C20 3.311(3) . . no
N2 N1 2.699(3) . . no
N1 H20 2.8800 . . no
N2 H16 2.6700 . . no
N3 H3 2.7900 . 1_654 no
N3 H11 2.8000 . 1_554 no
N3 H8 2.8900 . 4_554 no
N3 H9 2.9000 . 4_554 no
C1 O2 3.389(4) . . no
C3 C10 3.597(5) . 1_455 no
C3 C11 3.559(4) . 1_455 no
C5 C8 3.400(4) . . no
C6 O2 3.417(3) . . no
C7 O1 3.334(3) . 4_454 no
C8 C15 3.330(4) . . no
C8 C5 3.400(4) . . no
C8 O1 3.269(3) . 4_454 no
C9 C16 3.590(4) . . no
C10 C3 3.597(5) . 1_655 no
C11 C3 3.559(4) . 1_655 no
C15 C27 3.218(4) . . no
C15 C8 3.330(4) . . no
C16 C9 3.590(4) . . no
C19 O2 3.075(3) . 3_755 no
C20 C27 3.551(4) . . no
C20 O2 3.388(3) . . no
C20 N1 3.311(3) . . no
C22 O2 3.083(3) . . no
C27 C15 3.218(4) . . no
C27 C20 3.551(4) . . no
C3 H16 3.1000 . 1_455 no
C6 H17 2.9800 . 1_455 no
C8 H5 3.1000 . . no
C10 H24 3.0600 . 3_756 no
C10 H16 3.0800 . . no
C11 H23 3.0700 . 3_756 no
C11 H23 2.9300 . . no
C12 H16 2.9900 . . no
C14 H20 2.4600 . . no
C15 H27 2.6300 . . no
C16 H27 2.9200 . . no
C20 H27 2.9100 . . no
C20 H4 3.0800 . 4_554 no
C23 H11 3.0600 . . no
H1 O2 2.9000 . . no
H1 H7A 2.4200 . . no
H2 H2 2.3300 . 3_656 no
H3 N3 2.7900 . 1_456 no
H3 H8 2.5800 . 4_455 no
H4 C20 3.0800 . 4_455 no
H5 C8 3.1000 . . no
H5 H7B 2.4700 . . no
H5 O1 2.8300 . 4_454 no
H7A O2 2.4400 . . no
H7A H1 2.4200 . . no
H7B H5 2.4700 . . no
H7B H8 2.4200 . . no
H7B O1 2.4600 . 4_454 no
H8 H7B 2.4200 . . no
H8 O1 2.4300 . 4_454 no
H8 N3 2.8900 . 4_455 no
H8 H3 2.5800 . 4_554 no
H9 O1 2.8900 . . no
H9 N3 2.9000 . 4_455 no
H11 N3 2.8000 . 1_556 no
H11 C23 3.0600 . . no
H16 N2 2.6700 . . no
H16 C3 3.1000 . 1_655 no
H16 C10 3.0800 . . no
H16 C12 2.9900 . . no
H17 C6 2.9800 . 1_655 no
H19 O2 2.4400 . 3_755 no
H20 O2 2.8300 . . no
H20 N1 2.8800 . . no
H20 C14 2.4600 . . no
H23 C11 2.9300 . . no
H23 C11 3.0700 . 3_756 no
H24 C10 3.0600 . 3_756 no
H27 C15 2.6300 . . no
H27 C16 2.9200 . . no
H27 C20 2.9100 . . no

loop_
_geom_hbond_atom_site_label_D
_geom_hbond_atom_site_label_H
_geom_hbond_atom_site_label_A
_geom_hbond_distance_DH
_geom_hbond_distance_HA
_geom_hbond_distance_DA
_geom_hbond_angle_DHA
_geom_hbond_site_symmetry_A
_geom_hbond_publ_flag
C7 H7B O1 0.9700 2.4600 3.334(3) 149.00 4_454 yes
C8 H8 O1 0.9300 2.4300 3.269(3) 150.00 4_454 yes
C19 H19 O2 0.9300 2.4400 3.075(3) 126.00 3_755 yes

loop_
_geom_torsion_atom_site_label_1
_geom_torsion_atom_site_label_2
_geom_torsion_atom_site_label_3
_geom_torsion_atom_site_label_4
_geom_torsion
_geom_torsion_site_symmetry_1
_geom_torsion_site_symmetry_2
_geom_torsion_site_symmetry_3
_geom_torsion_site_symmetry_4
_geom_torsion_publ_flag
C7 N1 C14 O2 -2.2(3) . . . . no
C8 N1 C14 O2 167.7(2) . . . . no
C7 N1 C14 C13 176.76(17) . . . . no
C8 N1 C7 C6 -79.3(2) . . . . no
C14 N1 C7 C6 91.0(2) . . . . no
C7 N1 C8 C9 157.8(2) . . . . no
C14 N1 C8 C9 -12.1(3) . . . . no
C8 N1 C14 C13 -13.4(3) . . . . no
C10 N2 C9 C8 -136.0(3) . . . . no
C9 N2 C10 O1 -12.8(5) . . . . no
C13 N2 C10 O1 -176.4(3) . . . . no
C13 N2 C9 C8 26.9(3) . . . . no
C10 N2 C13 C12 -2.6(2) . . . . no
C9 N2 C13 C14 -49.1(3) . . . . no
C10 N2 C13 C15 -121.5(2) . . . . no
C10 N2 C13 C14 116.4(2) . . . . no
C9 N2 C13 C15 73.1(3) . . . . no
C13 N2 C10 C11 2.8(3) . . . . no
C9 N2 C13 C12 -168.1(2) . . . . no
C9 N2 C10 C11 166.4(2) . . . . no
C2 C1 C6 C5 -1.2(4) . . . . no
C2 C1 C6 C7 176.7(3) . . . . no
C6 C1 C2 C3 0.8(5) . . . . no
C1 C2 C3 C4 -0.6(5) . . . . no
C2 C3 C4 C5 0.8(5) . . . . no
C3 C4 C5 C6 -1.3(4) . . . . no
C4 C5 C6 C1 1.5(4) . . . . no
C4 C5 C6 C7 -176.5(2) . . . . no
C5 C6 C7 N1 83.4(3) . . . . no
C1 C6 C7 N1 -94.5(3) . . . . no
N1 C8 C9 N2 5.8(4) . . . . no
N2 C10 C11 C12 -1.8(3) . . . . no
O1 C10 C11 C12 177.3(3) . . . . no
C10 C11 C12 C22 -179.3(2) . . . . no
C10 C11 C12 C13 0.2(3) . . . . no
C11 C12 C13 C15 119.2(2) . . . . no
C22 C12 C13 N2 -179.13(19) . . . . no
C22 C12 C13 C15 -61.3(3) . . . . no
C11 C12 C22 C23 51.5(3) . . . . no
C22 C12 C13 C14 65.1(3) . . . . no
C11 C12 C13 C14 -114.4(2) . . . . no
C13 C12 C22 C27 53.6(3) . . . . no
C11 C12 C13 N2 1.4(2) . . . . no
C11 C12 C22 C27 -127.0(3) . . . . no
C13 C12 C22 C23 -127.9(2) . . . . no
N2 C13 C14 N1 41.0(2) . . . . no
C12 C13 C14 O2 -28.3(3) . . . . no
C12 C13 C14 N1 152.75(18) . . . . no
C15 C13 C14 O2 98.4(2) . . . . no
C12 C13 C15 C16 -63.4(3) . . . . no
C12 C13 C15 C20 114.3(2) . . . . no
C14 C13 C15 C16 169.4(2) . . . . no
C14 C13 C15 C20 -12.9(3) . . . . no
C15 C13 C14 N1 -80.5(2) . . . . no
N2 C13 C15 C16 49.1(3) . . . . no
N2 C13 C15 C20 -133.3(2) . . . . no
N2 C13 C14 O2 -140.0(2) . . . . no
C13 C15 C16 C17 174.7(2) . . . . no
C20 C15 C16 C17 -3.0(4) . . . . no
C13 C15 C20 C19 -174.9(2) . . . . no
C16 C15 C20 C19 2.8(4) . . . . no
C15 C16 C17 C18 0.5(4) . . . . no
C16 C17 C18 C19 2.2(4) . . . . no
C16 C17 C18 C21 -175.4(3) . . . . no
C17 C18 C19 C20 -2.4(4) . . . . no
C21 C18 C19 C20 175.2(2) . . . . no
C18 C19 C20 C15 -0.1(4) . . . . no
C12 C22 C23 C24 -179.2(3) . . . . no
C27 C22 C23 C24 -0.5(4) . . . . no
C12 C22 C27 C26 178.5(3) . . . . no
C23 C22 C27 C26 -0.1(4) . . . . no
C22 C23 C24 C25 0.7(6) . . . . no
C23 C24 C25 C26 -0.2(6) . . . . no
C24 C25 C26 C27 -0.4(6) . . . . no
C25 C26 C27 C22 0.6(5) . . . . no
